data_7027259
loop_
_publ_author_name
'Jalil, M. Abdul'
'Fujinami, Shuhei'
'Senda, Hitoshi'
'Nishikawa, Hiroaki'

_publ_contact_author
;
Hiroaki Nishikawa
Department of Chemistry, Faculty of Science, Kanazawa University
Kakuma machi, Kanazawa 920-1192, Japan 
;
_publ_section_title
;
 Syntheses of new P--N ligands containing an imidazolyl group and their
 co-ordination behaviors toward nickel(II), cobalt-(II) and -(III)
;
_journal_issue 10
_journal_name_full 'Journal of the Chemical Society, Dalton Transactions'
_journal_page_first 1655
_journal_paper_doi 10.1039/a900450e
_journal_year 1999
_chemical_formula_sum 'C34 H34 B2 F8 N4 Ni P2'
_chemical_formula_weight 792.92
_space_group_IT_number 2
_symmetry_cell_setting triclinic
_symmetry_Int_Tables_number 2
_symmetry_space_group_name_Hall '-P 1'
_symmetry_space_group_name_H-M 'P -1'
_audit_creation_date 'Tue Feb 16 18:10:32 1999'
_audit_creation_method 'from TEXRAY.INF file'
_cell_angle_alpha 104.21(6)
_cell_angle_beta 109.78(4)
_cell_angle_gamma 89.68(4)
_cell_formula_units_Z 2
_cell_length_a 13.674(5)
_cell_length_b 16.03(1)
_cell_length_c 9.405(7)
_cell_measurement_reflns_used 25
_cell_measurement_temperature 297.2
_cell_measurement_theta_max 15.0
_cell_measurement_theta_min 14.9
_cell_volume 1874(2)
_computing_cell_refinement 'Rigaku/AFC Diffractometer Control'
_computing_data_collection 'Rigaku/AFC Diffractometer Control'
_computing_data_reduction teXsan
_computing_publication_material teXsan
_computing_structure_refinement teXsan
_computing_structure_solution SHELXS86
_diffrn_ambient_temperature 297.2
_diffrn_measurement_device 'Rigaku AFC7R'
_diffrn_measurement_method \w-2\q
_diffrn_orient_matrix_UB_11 -0.05730
_diffrn_orient_matrix_UB_12 0.00293
_diffrn_orient_matrix_UB_13 0.04425
_diffrn_orient_matrix_UB_21 -0.05196
_diffrn_orient_matrix_UB_22 0.00100
_diffrn_orient_matrix_UB_23 -0.10407
_diffrn_orient_matrix_UB_31 -0.01005
_diffrn_orient_matrix_UB_32 -0.06449
_diffrn_orient_matrix_UB_33 -0.02993
_diffrn_radiation_detector 'scintillation counter'
_diffrn_radiation_monochromator graphite
_diffrn_radiation_source 'Rigaku rotating anode'
_diffrn_radiation_type 'Mo Kalpha'
_diffrn_radiation_wavelength 0.7107
_diffrn_reflns_av_R_equivalents 0.038
_diffrn_reflns_av_sigmaI/netI 0.040
_diffrn_reflns_limit_h_max 17
_diffrn_reflns_limit_h_min -17
_diffrn_reflns_limit_k_max 0
_diffrn_reflns_limit_k_min -20
_diffrn_reflns_limit_l_max 12
_diffrn_reflns_limit_l_min -11
_diffrn_reflns_number 8912
_diffrn_reflns_reduction_process 'Lp corrections applied'
_diffrn_reflns_theta_max 27.49
_diffrn_reflns_theta_min 2.15
_diffrn_standards_decay_% -2.62
_diffrn_standards_interval_count 150
_diffrn_standards_number 3
_exptl_absorpt_coefficient_mu 0.673
_exptl_absorpt_correction_T_max 1.000
_exptl_absorpt_correction_T_min 0.757
_exptl_absorpt_correction_type '\y scans(North,Phillips & Mathews,1968)'
_exptl_crystal_colour yellow
_exptl_crystal_density_diffrn 1.405
_exptl_crystal_density_meas ?
_exptl_crystal_description rhomhedral
_exptl_crystal_F_000 812.00
_exptl_crystal_size_max 0.460
_exptl_crystal_size_mid 0.430
_exptl_crystal_size_min 0.210
_refine_diff_density_max 0.87
_refine_diff_density_min -0.61
_refine_ls_extinction_method none
_refine_ls_goodness_of_fit_obs 1.926
_refine_ls_hydrogen_treatment noref
_refine_ls_matrix_type full
_refine_ls_number_constraints 0
_refine_ls_number_parameters 448
_refine_ls_number_reflns 5894
_refine_ls_number_restraints 0
_refine_ls_R_factor_obs 0.0720
_refine_ls_shift/esd_max 0.0030
_refine_ls_shift/esd_mean 0.0002
_refine_ls_structure_factor_coef F
_refine_ls_weighting_details 'w = 1/[\s^2^(Fo) + 0.00221|Fo|^2^]'
_refine_ls_weighting_scheme calc
_refine_ls_wR_factor_obs 0.1086
_reflns_number_observed 5894
_reflns_number_total 8604
_reflns_observed_criterion >3.0sigma(I)
_cod_data_source_file 900450esup1.cif
_cod_data_source_block '[Ni(PNI)2](BF4)2]'
_cod_depositor_comments
;
The following automatic conversions were performed:

'_exptl_crystal_density_meas' value 'not measured' was changed to '?'
- the value is perceived as not measured.

Automatic conversion script
Id: cif_fix_values 3008 2015-01-20 13:52:24Z robertas 

The following automatic conversions were performed:

'_refine_ls_weighting_scheme' value 'w = 1/[\s^2^(Fo) +
0.00221|Fo|^2^]' was changed to 'calc'. New tag
'_refine_ls_weighting_details' was created. The value of the new tag
was set to 'w = 1/[\s^2^(Fo) + 0.00221|Fo|^2^]'.

Automatic conversion script
Id: cif_fix_values 3143 2015-03-26 13:38:13Z robertas 
;
_cod_original_sg_symbol_H-M 'P -1         '
_cod_original_formula_sum 'C34 H34 B2 F8 N4 Ni P2 '
_cod_database_code 7027259

loop_
_symmetry_equiv_pos_as_xyz
x,y,z
-x,-y,-z

loop_
_atom_site_aniso_label
_atom_site_aniso_U_11
_atom_site_aniso_U_22
_atom_site_aniso_U_33
_atom_site_aniso_U_12
_atom_site_aniso_U_13
_atom_site_aniso_U_23
Ni1 0.0396(3) 0.0248(3) 0.0549(4) 0.0040(2) 0.0163(2) 0.0128(2)
P1 0.0424(6) 0.0264(5) 0.0448(6) 0.0039(4) 0.0153(5) 0.0116(4)
P2 0.0427(6) 0.0291(5) 0.0529(6) 0.0049(4) 0.0157(5) 0.0142(5)
F1 0.107(3) 0.079(3) 0.136(4) -0.013(2) 0.060(3) 0.036(3)
F2 0.45(2) 0.171(7) 0.38(1) 0.198(9) 0.35(1) 0.180(8)
F3 0.234(7) 0.085(3) 0.170(5) -0.030(4) 0.144(5) 0.011(3)
F4 0.202(8) 0.33(1) 0.35(1) -0.190(8) -0.182(8) 0.27(1)
F5 0.30(1) 0.225(9) 0.136(5) 0.098(9) 0.071(7) 0.084(6)
F6 0.207(10) 0.35(2) 0.45(2) -0.01(1) 0.18(1) 0.17(2)
F7 0.229(9) 0.123(6) 0.221(8) 0.030(6) -0.052(7) 0.057(6)
F8 0.149(5) 0.153(6) 0.120(4) 0.071(5) -0.001(4) 0.009(4)
N1 0.047(2) 0.031(2) 0.064(2) 0.009(2) 0.020(2) 0.017(2)
N2 0.065(3) 0.046(2) 0.073(3) 0.023(2) 0.033(2) 0.033(2)
N3 0.046(2) 0.035(2) 0.065(2) -0.003(2) 0.015(2) 0.014(2)
N4 0.050(2) 0.050(3) 0.082(3) -0.008(2) 0.010(2) 0.017(2)
C1 0.066(3) 0.031(2) 0.088(4) 0.010(2) 0.035(3) 0.018(2)
C2 0.078(4) 0.032(2) 0.112(5) 0.019(2) 0.049(4) 0.032(3)
C3 0.093(5) 0.080(5) 0.089(4) 0.030(4) 0.020(4) 0.054(4)
C4 0.052(3) 0.040(2) 0.064(3) 0.015(2) 0.029(2) 0.028(2)
C5 0.057(3) 0.041(2) 0.052(2) 0.006(2) 0.017(2) 0.019(2)
C6 0.046(2) 0.027(2) 0.052(2) 0.001(2) 0.020(2) 0.010(2)
C7 0.063(3) 0.055(3) 0.054(3) 0.014(2) 0.023(2) 0.020(2)
C8 0.088(4) 0.071(4) 0.059(3) 0.013(3) 0.036(3) 0.022(3)
C9 0.101(5) 0.053(3) 0.102(5) 0.007(3) 0.071(4) 0.017(3)
C10 0.051(3) 0.060(3) 0.106(5) -0.008(3) 0.036(3) 0.007(3)
C11 0.047(3) 0.054(3) 0.063(3) -0.007(2) 0.016(2) 0.005(2)
C12 0.047(2) 0.029(2) 0.048(2) 0.004(2) 0.015(2) 0.010(2)
C13 0.071(3) 0.039(2) 0.061(3) 0.005(2) 0.033(3) 0.012(2)
C14 0.095(4) 0.045(3) 0.070(3) 0.013(3) 0.043(3) 0.013(2)
C15 0.091(4) 0.037(3) 0.076(4) 0.006(3) 0.035(3) 0.007(2)
C16 0.089(4) 0.031(2) 0.078(4) -0.005(2) 0.032(3) 0.012(2)
C17 0.062(3) 0.035(2) 0.062(3) 0.001(2) 0.029(2) 0.009(2)
C18 0.057(3) 0.046(3) 0.093(4) -0.002(2) 0.023(3) 0.029(3)
C19 0.057(3) 0.050(3) 0.119(5) -0.008(3) 0.022(3) 0.038(3)
C20 0.066(4) 0.080(5) 0.116(6) -0.021(4) -0.010(4) 0.032(4)
C21 0.054(3) 0.033(2) 0.065(3) -0.005(2) 0.020(2) 0.007(2)
C22 0.050(3) 0.044(3) 0.057(3) -0.002(2) 0.009(2) 0.017(2)
C23 0.045(2) 0.044(2) 0.063(3) 0.007(2) 0.018(2) 0.016(2)
C24 0.073(4) 0.077(4) 0.110(5) 0.037(3) 0.047(4) 0.044(4)
C25 0.094(5) 0.107(6) 0.142(7) 0.060(5) 0.072(5) 0.058(5)
C26 0.103(6) 0.095(6) 0.119(6) 0.025(5) 0.077(5) 0.023(5)
C27 0.082(4) 0.096(5) 0.066(4) 0.013(4) 0.037(3) 0.023(3)
C28 0.063(3) 0.065(3) 0.070(3) 0.014(3) 0.028(3) 0.027(3)
C29 0.042(2) 0.037(2) 0.064(3) 0.007(2) 0.017(2) 0.020(2)
C30 0.119(6) 0.055(3) 0.075(4) -0.014(3) 0.053(4) 0.011(3)
C31 0.141(7) 0.076(5) 0.091(5) -0.016(5) 0.058(5) 0.032(4)
C32 0.091(5) 0.055(3) 0.103(5) -0.002(3) 0.045(4) 0.034(3)
C33 0.066(3) 0.034(2) 0.108(5) 0.007(2) 0.032(3) 0.024(3)
C34 0.052(3) 0.038(2) 0.071(3) 0.006(2) 0.014(2) 0.021(2)
B1 0.0807 0.0528 0.0813 -0.0006 0.0350 0.0174
B2 0.0682 0.1022 0.1013 0.0077 0.0002 0.0587

loop_
_atom_site_label
_atom_site_fract_x
_atom_site_fract_y
_atom_site_fract_z
_atom_site_U_iso_or_equiv
_atom_site_thermal_displace_type
_atom_site_calc_flag
_atom_site_occupancy
Ni1 0.77532(4) 0.17476(3) 0.46178(7) 0.0393(2) Uani d 1.00
P1 0.91727(9) 0.26054(7) 0.5920(1) 0.0374(3) Uani d 1.00
P2 0.67163(9) 0.26776(7) 0.3716(1) 0.0411(3) Uani d 1.00
F1 0.8094(4) 0.2161(3) 0.9242(6) 0.101(2) Uani d 1.00
F2 0.8369(9) 0.0801(5) 0.900(1) 0.258(6) Uani d 1.00
F3 0.7550(6) 0.1292(3) 1.0444(7) 0.147(3) Uani d 1.00
F4 0.6906(7) 0.1152(7) 0.801(1) 0.332(5) Uani d 1.00
F5 0.3219(9) 0.2654(6) 1.1243(9) 0.216(4) Uani d 1.00
F6 0.3684(9) 0.3007(9) 0.967(2) 0.308(8) Uani d 1.00
F7 0.2599(7) 0.1989(5) 0.884(1) 0.223(4) Uani d 1.00
F8 0.2160(5) 0.3301(4) 0.9510(7) 0.159(3) Uani d 1.00
N1 0.8624(3) 0.0895(2) 0.5410(5) 0.046(1) Uani d 1.00
N2 0.9869(4) 0.0467(3) 0.7182(5) 0.056(1) Uani d 1.00
N3 0.6479(3) 0.0990(2) 0.3610(5) 0.050(1) Uani d 1.00
N4 0.4869(4) 0.0604(3) 0.2036(6) 0.064(1) Uani d 1.00
C1 0.8548(4) 0.0002(3) 0.4997(7) 0.059(2) Uani d 1.00
C2 0.9297(5) -0.0259(3) 0.6078(8) 0.067(2) Uani d 1.00
C3 1.0755(6) 0.0493(5) 0.8631(9) 0.084(2) Uani d 1.00
C4 0.9431(4) 0.1151(3) 0.6742(6) 0.047(1) Uani d 1.00
C5 0.9745(4) 0.2077(3) 0.7497(6) 0.049(1) Uani d 1.00
C6 1.0077(3) 0.2533(3) 0.4866(5) 0.041(1) Uani d 1.00
C7 0.9678(4) 0.2417(4) 0.3259(6) 0.056(1) Uani d 1.00
C8 1.0367(5) 0.2350(4) 0.2433(7) 0.069(2) Uani d 1.00
C9 1.1409(6) 0.2407(4) 0.3203(9) 0.077(2) Uani d 1.00
C10 1.1806(5) 0.2520(4) 0.4787(8) 0.072(2) Uani d 1.00
C11 1.1143(4) 0.2597(4) 0.5648(6) 0.057(1) Uani d 1.00
C12 0.9189(3) 0.3733(3) 0.6880(5) 0.042(1) Uani d 1.00
C13 0.8603(4) 0.3966(3) 0.7846(6) 0.054(1) Uani d 1.00
C14 0.8553(5) 0.4828(4) 0.8505(7) 0.067(2) Uani d 1.00
C15 0.9102(5) 0.5461(4) 0.8239(7) 0.068(2) Uani d 1.00
C16 0.9690(5) 0.5237(3) 0.7316(7) 0.065(2) Uani d 1.00
C17 0.9737(4) 0.4374(3) 0.6610(6) 0.052(1) Uani d 1.00
C18 0.6136(4) 0.0268(3) 0.3939(7) 0.064(2) Uani d 1.00
C19 0.5148(5) 0.0035(4) 0.2975(9) 0.074(2) Uani d 1.00
C20 0.3857(6) 0.0601(5) 0.0831(10) 0.097(2) Uani d 1.00
C21 0.5697(4) 0.1174(3) 0.2478(6) 0.052(1) Uani d 1.00
C22 0.5775(4) 0.1961(3) 0.1953(6) 0.052(1) Uani d 1.00
C23 0.5958(4) 0.3054(3) 0.4947(6) 0.050(1) Uani d 1.00
C24 0.5225(5) 0.3655(5) 0.4585(9) 0.079(2) Uani d 1.00
C25 0.4593(6) 0.3901(6) 0.546(1) 0.102(3) Uani d 1.00
C26 0.4727(7) 0.3577(6) 0.675(1) 0.096(3) Uani d 1.00
C27 0.5418(6) 0.2989(5) 0.7089(8) 0.078(2) Uani d 1.00
C28 0.6049(5) 0.2729(4) 0.6205(7) 0.063(2) Uani d 1.00
C29 0.7062(4) 0.3585(3) 0.3115(6) 0.047(1) Uani d 1.00
C30 0.7071(6) 0.3479(4) 0.1629(8) 0.079(2) Uani d 1.00
C31 0.7276(7) 0.4179(5) 0.1121(9) 0.096(3) Uani d 1.00
C32 0.7507(6) 0.4996(4) 0.2143(9) 0.077(2) Uani d 1.00
C33 0.7550(5) 0.5093(3) 0.3639(8) 0.068(2) Uani d 1.00
C34 0.7312(4) 0.4401(3) 0.4140(6) 0.054(1) Uani d 1.00
B1 0.7720(6) 0.1346(5) 0.9152(9) 0.0698 Uani d 1.00
B2 0.2917(7) 0.2783(7) 0.988(1) 0.0922 Uani d 1.00
H1 0.8027 -0.0361 0.4082 0.0716 Uiso calc 1.00
H2 0.9432 -0.0842 0.6101 0.0785 Uiso calc 1.00
H3 1.0941 -0.0077 0.8695 0.1033 Uiso calc 1.00
H4 1.1360 0.0811 0.8655 0.1033 Uiso calc 1.00
H5 1.0592 0.0768 0.9534 0.1033 Uiso calc 1.00
H6 1.0489 0.2184 0.7904 0.0619 Uiso calc 1.00
H7 0.9484 0.2278 0.8327 0.0619 Uiso calc 1.00
H8 0.8946 0.2377 0.2730 0.0656 Uiso calc 1.00
H9 1.0111 0.2268 0.1325 0.0824 Uiso calc 1.00
H10 1.1879 0.2379 0.2633 0.0899 Uiso calc 1.00
H11 1.2545 0.2546 0.5305 0.0886 Uiso calc 1.00
H12 1.1419 0.2698 0.6763 0.0683 Uiso calc 1.00
H13 0.8221 0.3529 0.8038 0.0647 Uiso calc 1.00
H14 0.8133 0.4990 0.9142 0.0803 Uiso calc 1.00
H15 0.9076 0.6052 0.8728 0.0812 Uiso calc 1.00
H16 1.0077 0.5676 0.7154 0.0802 Uiso calc 1.00
H17 1.0148 0.4222 0.5939 0.0612 Uiso calc 1.00
H18 0.6540 -0.0008 0.4722 0.0774 Uiso calc 1.00
H19 0.4708 -0.0427 0.2960 0.0905 Uiso calc 1.00
H20 0.3537 0.1129 0.1081 0.1234 Uiso calc 1.00
H21 0.3932 0.0557 -0.0168 0.1234 Uiso calc 1.00
H22 0.3393 0.0131 0.0720 0.1234 Uiso calc 1.00
H23 0.5116 0.2199 0.1644 0.0656 Uiso calc 1.00
H24 0.6024 0.1845 0.1097 0.0656 Uiso calc 1.00
H25 0.5159 0.3889 0.3702 0.0967 Uiso calc 1.00
H26 0.4079 0.4309 0.5212 0.1153 Uiso calc 1.00
H27 0.4343 0.3786 0.7437 0.1145 Uiso calc 1.00
H28 0.5462 0.2740 0.7943 0.0907 Uiso calc 1.00
H29 0.6555 0.2315 0.6477 0.0736 Uiso calc 1.00
H30 0.6935 0.2904 0.0924 0.0935 Uiso calc 1.00
H31 0.7268 0.4101 0.0067 0.1188 Uiso calc 1.00
H32 0.7643 0.5481 0.1794 0.0898 Uiso calc 1.00
H33 0.7750 0.5658 0.4358 0.0829 Uiso calc 1.00
H34 0.7306 0.4485 0.5178 0.0660 Uiso calc 1.00

loop_
_atom_type_symbol
_atom_type_oxidation_number
_atom_type_number_in_cell
_atom_type_scat_dispersion_real
_atom_type_scat_dispersion_imag
_atom_type_scat_source
Ni 0 2 0.339 1.112
;International Tables for Crystallography
(1992, Vol. C, Tables 4.2.6.8 and 6.1.1.1)
;
C 0 68 0.003 0.002
;International Tables for Crystallography
(1992, Vol. C, Tables 4.2.6.8 and 6.1.1.1)
;
H 0 68 0.000 0.000
;International Tables for Crystallography
(1992, Vol. C, Table 6.1.1.2)
;
N 0 8 0.006 0.003
;International Tables for Crystallography
(1992, Vol. C, Tables 4.2.6.8 and 6.1.1.1)
;
P 0 4 0.102 0.094
;International Tables for Crystallography
(1992, Vol. C, Tables 4.2.6.8 and 6.1.1.1)
;
B 0 4 0.001 0.001
;International Tables for Crystallography
(1992, Vol. C, Tables 4.2.6.8 and 6.1.1.1)
;
F 0 16 0.017 0.010
;International Tables for Crystallography
(1992, Vol. C, Tables 4.2.6.8 and 6.1.1.1)
;

loop_
_geom_angle_atom_site_label_1
_geom_angle_atom_site_label_2
_geom_angle_atom_site_label_3
_geom_angle
_geom_angle_site_symmetry_1
_geom_angle_site_symmetry_2
_geom_angle_site_symmetry_3
_geom_angle_publ_flag
P1 NI1 P2 99.12(5) 1_555 1_555 1_555 yes
P1 NI1 N1 83.0(1) 1_555 1_555 1_555 yes
P1 NI1 N3 175.7(1) 1_555 1_555 1_555 yes
P2 NI1 N1 177.7(1) 1_555 1_555 1_555 yes
P2 NI1 N3 81.9(1) 1_555 1_555 1_555 yes
N1 NI1 N3 96.0(2) 1_555 1_555 1_555 yes
NI1 P1 C5 99.0(2) 1_555 1_555 1_555 yes
NI1 P1 C6 112.9(1) 1_555 1_555 1_555 yes
NI1 P1 C12 124.0(2) 1_555 1_555 1_555 yes
C5 P1 C6 106.3(2) 1_555 1_555 1_555 yes
C5 P1 C12 105.6(2) 1_555 1_555 1_555 yes
C6 P1 C12 107.1(2) 1_555 1_555 1_555 yes
NI1 P2 C22 100.4(2) 1_555 1_555 1_555 yes
NI1 P2 C23 109.9(2) 1_555 1_555 1_555 yes
NI1 P2 C29 126.7(2) 1_555 1_555 1_555 yes
C22 P2 C23 103.7(2) 1_555 1_555 1_555 yes
C22 P2 C29 105.8(2) 1_555 1_555 1_555 yes
C23 P2 C29 107.7(2) 1_555 1_555 1_555 yes
NI1 N1 C1 133.9(4) 1_555 1_555 1_555 yes
NI1 N1 C4 119.0(3) 1_555 1_555 1_555 yes
C1 N1 C4 106.7(4) 1_555 1_555 1_555 yes
C2 N2 C3 127.1(5) 1_555 1_555 1_555 yes
C2 N2 C4 107.0(4) 1_555 1_555 1_555 yes
C3 N2 C4 125.8(5) 1_555 1_555 1_555 yes
NI1 N3 C18 131.9(4) 1_555 1_555 1_555 yes
NI1 N3 C21 120.5(3) 1_555 1_555 1_555 yes
C18 N3 C21 107.3(4) 1_555 1_555 1_555 yes
C19 N4 C20 126.8(5) 1_555 1_555 1_555 yes
C19 N4 C21 106.7(5) 1_555 1_555 1_555 yes
C20 N4 C21 126.5(5) 1_555 1_555 1_555 yes
N1 C1 C2 108.4(5) 1_555 1_555 1_555 yes
N1 C1 H1 125.0(5) 1_555 1_555 1_555 no
C2 C1 H1 126.6(5) 1_555 1_555 1_555 no
N2 C2 C1 107.8(4) 1_555 1_555 1_555 yes
N2 C2 H2 125.3(6) 1_555 1_555 1_555 no
C1 C2 H2 126.9(7) 1_555 1_555 1_555 no
N2 C3 H3 111.1(7) 1_555 1_555 1_555 no
N2 C3 H4 110.4(5) 1_555 1_555 1_555 no
N2 C3 H5 111.1(6) 1_555 1_555 1_555 no
H3 C3 H4 107.6(7) 1_555 1_555 1_555 no
H3 C3 H5 108.6(6) 1_555 1_555 1_555 no
H4 C3 H5 107.9(8) 1_555 1_555 1_555 no
N1 C4 N2 110.1(4) 1_555 1_555 1_555 yes
N1 C4 C5 120.8(4) 1_555 1_555 1_555 yes
N2 C4 C5 129.0(5) 1_555 1_555 1_555 yes
P1 C5 C4 104.2(3) 1_555 1_555 1_555 yes
P1 C5 H6 110.7(4) 1_555 1_555 1_555 no
P1 C5 H7 111.0(4) 1_555 1_555 1_555 no
C4 C5 H6 110.9(4) 1_555 1_555 1_555 no
C4 C5 H7 111.2(4) 1_555 1_555 1_555 no
H6 C5 H7 108.8(5) 1_555 1_555 1_555 no
P1 C6 C7 118.6(4) 1_555 1_555 1_555 yes
P1 C6 C11 120.8(4) 1_555 1_555 1_555 yes
C7 C6 C11 120.6(5) 1_555 1_555 1_555 yes
C6 C7 C8 119.1(5) 1_555 1_555 1_555 yes
C6 C7 H8 120.2(5) 1_555 1_555 1_555 no
C8 C7 H8 120.7(5) 1_555 1_555 1_555 no
C7 C8 C9 120.1(5) 1_555 1_555 1_555 yes
C7 C8 H9 120.7(7) 1_555 1_555 1_555 no
C9 C8 H9 119.2(6) 1_555 1_555 1_555 no
C8 C9 C10 121.0(5) 1_555 1_555 1_555 yes
C8 C9 H10 119.7(8) 1_555 1_555 1_555 no
C10 C9 H10 119.3(8) 1_555 1_555 1_555 no
C9 C10 C11 120.4(6) 1_555 1_555 1_555 yes
C9 C10 H11 119.6(6) 1_555 1_555 1_555 no
C11 C10 H11 120.0(7) 1_555 1_555 1_555 no
C6 C11 C10 118.8(5) 1_555 1_555 1_555 yes
C6 C11 H12 120.5(5) 1_555 1_555 1_555 no
C10 C11 H12 120.6(5) 1_555 1_555 1_555 no
P1 C12 C13 119.1(3) 1_555 1_555 1_555 yes
P1 C12 C17 121.3(3) 1_555 1_555 1_555 yes
C13 C12 C17 119.5(4) 1_555 1_555 1_555 yes
C12 C13 C14 119.8(5) 1_555 1_555 1_555 yes
C12 C13 H13 120.1(5) 1_555 1_555 1_555 no
C14 C13 H13 120.1(5) 1_555 1_555 1_555 no
C13 C14 C15 120.4(5) 1_555 1_555 1_555 yes
C13 C14 H14 119.9(6) 1_555 1_555 1_555 no
C15 C14 H14 119.7(6) 1_555 1_555 1_555 no
C14 C15 C16 120.1(5) 1_555 1_555 1_555 yes
C14 C15 H15 119.4(6) 1_555 1_555 1_555 no
C16 C15 H15 120.5(6) 1_555 1_555 1_555 no
C15 C16 C17 120.7(5) 1_555 1_555 1_555 yes
C15 C16 H16 119.6(5) 1_555 1_555 1_555 no
C17 C16 H16 119.7(6) 1_555 1_555 1_555 no
C12 C17 C16 119.5(5) 1_555 1_555 1_555 yes
C12 C17 H17 120.5(4) 1_555 1_555 1_555 no
C16 C17 H17 120.0(5) 1_555 1_555 1_555 no
N3 C18 C19 107.6(5) 1_555 1_555 1_555 yes
N3 C18 H18 125.7(5) 1_555 1_555 1_555 no
C19 C18 H18 126.6(5) 1_555 1_555 1_555 no
N4 C19 C18 107.9(5) 1_555 1_555 1_555 yes
N4 C19 H19 125.9(6) 1_555 1_555 1_555 no
C18 C19 H19 126.2(6) 1_555 1_555 1_555 no
N4 C20 H20 111.1(7) 1_555 1_555 1_555 no
N4 C20 H21 110.9(7) 1_555 1_555 1_555 no
N4 C20 H22 111.2(7) 1_555 1_555 1_555 no
H20 C20 H21 107.0(7) 1_555 1_555 1_555 no
H20 C20 H22 108.2(8) 1_555 1_555 1_555 no
H21 C20 H22 108.3(8) 1_555 1_555 1_555 no
N3 C21 N4 110.5(4) 1_555 1_555 1_555 yes
N3 C21 C22 120.8(4) 1_555 1_555 1_555 yes
N4 C21 C22 128.4(5) 1_555 1_555 1_555 yes
P2 C22 C21 101.9(3) 1_555 1_555 1_555 yes
P2 C22 H23 111.7(4) 1_555 1_555 1_555 no
P2 C22 H24 111.8(4) 1_555 1_555 1_555 no
C21 C22 H23 111.5(5) 1_555 1_555 1_555 no
C21 C22 H24 111.3(5) 1_555 1_555 1_555 no
H23 C22 H24 108.6(5) 1_555 1_555 1_555 no
P2 C23 C24 120.1(4) 1_555 1_555 1_555 yes
P2 C23 C28 120.9(4) 1_555 1_555 1_555 yes
C24 C23 C28 119.0(5) 1_555 1_555 1_555 yes
C23 C24 C25 120.4(6) 1_555 1_555 1_555 yes
C23 C24 H25 119.5(6) 1_555 1_555 1_555 no
C25 C24 H25 120.2(6) 1_555 1_555 1_555 no
C24 C25 C26 119.0(6) 1_555 1_555 1_555 yes
C24 C25 H26 121.1(8) 1_555 1_555 1_555 no
C26 C25 H26 119.9(8) 1_555 1_555 1_555 no
C25 C26 C27 120.8(6) 1_555 1_555 1_555 yes
C25 C26 H27 120.2(8) 1_555 1_555 1_555 no
C27 C26 H27 118.9(9) 1_555 1_555 1_555 no
C26 C27 C28 120.5(6) 1_555 1_555 1_555 yes
C26 C27 H28 119.5(7) 1_555 1_555 1_555 no
C28 C27 H28 119.9(7) 1_555 1_555 1_555 no
C23 C28 C27 120.2(6) 1_555 1_555 1_555 yes
C23 C28 H29 120.1(5) 1_555 1_555 1_555 no
C27 C28 H29 119.7(6) 1_555 1_555 1_555 no
P2 C29 C30 120.4(4) 1_555 1_555 1_555 yes
P2 C29 C34 120.6(4) 1_555 1_555 1_555 yes
C30 C29 C34 118.9(5) 1_555 1_555 1_555 yes
C29 C30 C31 121.1(6) 1_555 1_555 1_555 yes
C29 C30 H30 119.4(5) 1_555 1_555 1_555 no
C31 C30 H30 119.6(6) 1_555 1_555 1_555 no
C30 C31 C32 119.7(6) 1_555 1_555 1_555 yes
C30 C31 H31 120.6(8) 1_555 1_555 1_555 no
C32 C31 H31 119.7(7) 1_555 1_555 1_555 no
C31 C32 C33 119.1(5) 1_555 1_555 1_555 yes
C31 C32 H32 120.0(7) 1_555 1_555 1_555 no
C33 C32 H32 120.9(7) 1_555 1_555 1_555 no
C32 C33 C34 121.5(5) 1_555 1_555 1_555 yes
C32 C33 H33 118.5(5) 1_555 1_555 1_555 no
C34 C33 H33 120.0(7) 1_555 1_555 1_555 no
C29 C34 C33 119.6(5) 1_555 1_555 1_555 yes
C29 C34 H34 119.9(5) 1_555 1_555 1_555 no
C33 C34 H34 120.5(5) 1_555 1_555 1_555 no
F1 B1 F2 111.3(7) 1_555 1_555 1_555 yes
F1 B1 F3 113.1(6) 1_555 1_555 1_555 yes
F1 B1 F4 107.3(7) 1_555 1_555 1_555 yes
F2 B1 F3 104.6(7) 1_555 1_555 1_555 yes
F2 B1 F4 109(1) 1_555 1_555 1_555 yes
F3 B1 F4 110.6(9) 1_555 1_555 1_555 yes
F5 B2 F6 106(1) 1_555 1_555 1_555 yes
F5 B2 F7 106.5(9) 1_555 1_555 1_555 yes
F5 B2 F8 118(1) 1_555 1_555 1_555 yes
F6 B2 F7 103(1) 1_555 1_555 1_555 yes
F6 B2 F8 111(1) 1_555 1_555 1_555 yes
F7 B2 F8 108.1(7) 1_555 1_555 1_555 yes

loop_
_geom_bond_atom_site_label_1
_geom_bond_atom_site_label_2
_geom_bond_distance
_geom_bond_site_symmetry_1
_geom_bond_site_symmetry_2
_geom_bond_publ_flag
NI1 P1 2.180(1) 1_555 1_555 yes
NI1 P2 2.176(1) 1_555 1_555 yes
NI1 N1 1.929(4) 1_555 1_555 yes
NI1 N3 1.937(4) 1_555 1_555 yes
P1 C5 1.831(5) 1_555 1_555 yes
P1 C6 1.817(4) 1_555 1_555 yes
P1 C12 1.808(4) 1_555 1_555 yes
P2 C22 1.834(5) 1_555 1_555 yes
P2 C23 1.800(5) 1_555 1_555 yes
P2 C29 1.804(4) 1_555 1_555 yes
F1 B1 1.379(8) 1_555 1_555 yes
F2 B1 1.261(10) 1_555 1_555 yes
F3 B1 1.335(9) 1_555 1_555 yes
F4 B1 1.234(9) 1_555 1_555 yes
F5 B2 1.28(1) 1_555 1_555 yes
F6 B2 1.20(1) 1_555 1_555 yes
F7 B2 1.37(1) 1_555 1_555 yes
F8 B2 1.33(1) 1_555 1_555 yes
N1 C1 1.384(6) 1_555 1_555 yes
N1 C4 1.332(6) 1_555 1_555 yes
N2 C2 1.382(8) 1_555 1_555 yes
N2 C3 1.477(8) 1_555 1_555 yes
N2 C4 1.334(6) 1_555 1_555 yes
N3 C18 1.390(6) 1_555 1_555 yes
N3 C21 1.321(7) 1_555 1_555 yes
N4 C19 1.386(8) 1_555 1_555 yes
N4 C20 1.461(8) 1_555 1_555 yes
N4 C21 1.341(6) 1_555 1_555 yes
C1 C2 1.326(8) 1_555 1_555 yes
C4 C5 1.475(7) 1_555 1_555 yes
C6 C7 1.385(7) 1_555 1_555 yes
C6 C11 1.383(7) 1_555 1_555 yes
C7 C8 1.398(8) 1_555 1_555 yes
C8 C9 1.355(10) 1_555 1_555 yes
C9 C10 1.367(10) 1_555 1_555 yes
C10 C11 1.392(8) 1_555 1_555 yes
C12 C13 1.389(7) 1_555 1_555 yes
C12 C17 1.396(6) 1_555 1_555 yes
C13 C14 1.381(7) 1_555 1_555 yes
C14 C15 1.385(8) 1_555 1_555 yes
C15 C16 1.360(9) 1_555 1_555 yes
C16 C17 1.392(7) 1_555 1_555 yes
C18 C19 1.340(8) 1_555 1_555 yes
C21 C22 1.481(7) 1_555 1_555 yes
C23 C24 1.403(8) 1_555 1_555 yes
C23 C28 1.374(7) 1_555 1_555 yes
C24 C25 1.378(10) 1_555 1_555 yes
C25 C26 1.39(1) 1_555 1_555 yes
C26 C27 1.35(1) 1_555 1_555 yes
C27 C28 1.386(8) 1_555 1_555 yes
C29 C30 1.370(8) 1_555 1_555 yes
C29 C34 1.387(7) 1_555 1_555 yes
C30 C31 1.387(9) 1_555 1_555 yes
C31 C32 1.39(1) 1_555 1_555 yes
C32 C33 1.359(9) 1_555 1_555 yes
C33 C34 1.386(7) 1_555 1_555 yes

loop_
_geom_contact_atom_site_label_1
_geom_contact_atom_site_label_2
_geom_contact_distance
_geom_contact_site_symmetry_1
_geom_contact_site_symmetry_2
F1 C5 3.194(7) 1_555 1_555
F1 C30 3.351(8) 1_555 1_556
F1 C8 3.465(8) 1_555 1_556
F1 C4 3.535(7) 1_555 1_555
F1 C28 3.557(8) 1_555 1_555
F1 C7 3.584(7) 1_555 1_556
F2 N2 3.053(8) 1_555 1_555
F2 C4 3.099(8) 1_555 1_555
F2 C3 3.339(9) 1_555 2_757
F2 C3 3.42(1) 1_555 1_555
F2 C2 3.477(9) 1_555 1_555
F2 N1 3.548(8) 1_555 1_555
F3 C22 3.258(8) 1_555 1_556
F3 C20 3.328(9) 1_555 2_656
F3 C7 3.351(9) 1_555 1_556
F3 C30 3.538(9) 1_555 1_556
F4 C19 3.132(8) 1_555 2_656
F4 C28 3.371(9) 1_555 1_555
F4 C18 3.52(1) 1_555 1_555
F4 C20 3.535(10) 1_555 2_656
F5 C20 3.36(1) 1_555 1_556
F5 C24 3.42(1) 1_555 1_556
F5 C22 3.55(1) 1_555 1_556
F7 C20 3.35(1) 1_555 1_556
F7 C11 3.363(9) 1_555 1_455
F7 C3 3.41(1) 1_555 1_455
F8 C11 3.315(8) 1_555 1_455
F8 C15 3.430(9) 1_555 2_667
F8 C14 3.447(8) 1_555 2_667
F8 C5 3.514(9) 1_555 1_455
F8 C32 3.558(10) 1_555 2_666
N2 C1 3.418(7) 1_555 2_756
N2 C2 3.560(8) 1_555 2_756
C1 C2 3.480(8) 1_555 2_756
C2 C2 3.46(1) 1_555 2_756
C25 C33 3.587(9) 1_555 2_666
